data_4069638
loop_
_publ_author_name
'Luo, Shuang'
'Zhao, Xi'
'Mu, Bin'
'Song, Haibin'
'Xu, Shansheng'
'Wang, Baiquan'

_publ_section_title
;
 Diels&#x2212;Alder Reactions of Benzyne with Indenyl and Fluorenyl
 Ruthenium Complexes
;
_journal_issue 15
_journal_name_full Organometallics
_journal_page_first 4602
_journal_paper_doi 10.1021/om9003303
_journal_volume 28
_journal_year 2009
_chemical_formula_moiety 'C25 H18'
_chemical_formula_sum 'C25 H18'
_chemical_formula_weight 318.39
_chemical_name_systematic
; 
 ? 
;
_space_group_IT_number 14
_symmetry_cell_setting monoclinic
_symmetry_space_group_name_Hall '-P 2yn'
_symmetry_space_group_name_H-M 'P 1 21/n 1'
_atom_sites_solution_hydrogens geom
_atom_sites_solution_primary direct
_atom_sites_solution_secondary difmap
_audit_creation_method SHELXL-97
_cell_angle_alpha 90.00
_cell_angle_beta 106.33(4)
_cell_angle_gamma 90.00
_cell_formula_units_Z 8
_cell_length_a 10.696(17)
_cell_length_b 17.44(2)
_cell_length_c 18.75(3)
_cell_measurement_reflns_used 2397
_cell_measurement_temperature 113(2)
_cell_measurement_theta_max 29.7
_cell_measurement_theta_min 1.6
_cell_volume 3356(9)
_computing_cell_refinement CrystalClear
_computing_data_collection CrystalClear
_computing_data_reduction CrystalClear
_computing_publication_material 'CrystalStructure 3.7.0'
_computing_structure_refinement 'SHELXL-97 (Sheldrick, 1997)'
_computing_structure_solution 'SHELXS-97 (Sheldrick, 1990)'
_diffrn_ambient_temperature 113(2)
_diffrn_detector_area_resol_mean 7.31
_diffrn_measured_fraction_theta_full 0.996
_diffrn_measured_fraction_theta_max 0.996
_diffrn_measurement_device_type 'Rigaku Saturn'
_diffrn_measurement_method \w
_diffrn_radiation_monochromator confocal
_diffrn_radiation_source 'Rotating anode'
_diffrn_radiation_type MoK\a
_diffrn_radiation_wavelength 0.71070
_diffrn_reflns_av_R_equivalents 0.0567
_diffrn_reflns_av_sigmaI/netI 0.0433
_diffrn_reflns_limit_h_max 13
_diffrn_reflns_limit_h_min -13
_diffrn_reflns_limit_k_max 22
_diffrn_reflns_limit_k_min -22
_diffrn_reflns_limit_l_max 24
_diffrn_reflns_limit_l_min -23
_diffrn_reflns_number 40873
_diffrn_reflns_theta_full 27.59
_diffrn_reflns_theta_max 27.59
_diffrn_reflns_theta_min 1.63
_exptl_absorpt_coefficient_mu 0.071
_exptl_absorpt_correction_T_max 0.9915
_exptl_absorpt_correction_T_min 0.9845
_exptl_absorpt_correction_type multi-scan
_exptl_absorpt_process_details CrystalClear
_exptl_crystal_colour colorless
_exptl_crystal_density_diffrn 1.260
_exptl_crystal_density_method 'not measured'
_exptl_crystal_description prism
_exptl_crystal_F_000 1344
_exptl_crystal_size_max 0.22
_exptl_crystal_size_mid 0.14
_exptl_crystal_size_min 0.12
_refine_diff_density_max 0.236
_refine_diff_density_min -0.209
_refine_diff_density_rms 0.043
_refine_ls_extinction_coef 0.0127(11)
_refine_ls_extinction_expression Fc^*^=kFc[1+0.001xFc^2^\l^3^/sin(2\q)]^-1/4^
_refine_ls_extinction_method SHELXL
_refine_ls_goodness_of_fit_ref 1.039
_refine_ls_hydrogen_treatment constr
_refine_ls_matrix_type full
_refine_ls_number_parameters 453
_refine_ls_number_reflns 7741
_refine_ls_number_restraints 0
_refine_ls_restrained_S_all 1.039
_refine_ls_R_factor_all 0.0657
_refine_ls_R_factor_gt 0.0509
_refine_ls_shift/su_max 0.000
_refine_ls_shift/su_mean 0.000
_refine_ls_structure_factor_coef Fsqd
_refine_ls_weighting_details 'calc w=1/[\s^2^(Fo^2^)+(0.0659P)^2^+0.5839P] where P=(Fo^2^+2Fc^2^)/3'
_refine_ls_weighting_scheme calc
_refine_ls_wR_factor_gt 0.1211
_refine_ls_wR_factor_ref 0.1299
_reflns_number_gt 6402
_reflns_number_total 7741
_reflns_threshold_expression >2sigma(I)
_cod_data_source_file om9003303_si_001.cif
_cod_data_source_block shelxl
_cod_original_cell_volume 3356(8)
_cod_database_code 4069638

loop_
_symmetry_equiv_pos_as_xyz
'x, y, z'
'-x+1/2, y+1/2, -z+1/2'
'-x, -y, -z'
'x-1/2, -y-1/2, z-1/2'

loop_
_atom_site_label
_atom_site_type_symbol
_atom_site_fract_x
_atom_site_fract_y
_atom_site_fract_z
_atom_site_U_iso_or_equiv
_atom_site_adp_type
_atom_site_occupancy
_atom_site_symmetry_multiplicity
_atom_site_calc_flag
_atom_site_refinement_flags
C1 C 0.79772(13) 0.28882(8) 0.63686(7) 0.0211(3) Uani 1 1 d .
C2 C 0.91587(14) 0.26280(8) 0.68187(8) 0.0256(3) Uani 1 1 d .
H2 H 0.9744 0.2357 0.6612 0.031 Uiso 1 1 calc R
C3 C 0.94757(15) 0.27693(9) 0.75769(8) 0.0303(3) Uani 1 1 d .
H3 H 1.0291 0.2601 0.7889 0.036 Uiso 1 1 calc R
C4 C 0.86156(17) 0.31537(9) 0.78842(9) 0.0337(4) Uani 1 1 d .
H4 H 0.8843 0.3240 0.8405 0.040 Uiso 1 1 calc R
C5 C 0.74277(16) 0.34139(9) 0.74383(8) 0.0296(3) Uani 1 1 d .
H5 H 0.6837 0.3675 0.7649 0.035 Uiso 1 1 calc R
C6 C 0.71181(14) 0.32851(8) 0.66775(8) 0.0231(3) Uani 1 1 d .
C7 C 0.59710(14) 0.35111(8) 0.60796(8) 0.0245(3) Uani 1 1 d .
C8 C 0.48549(15) 0.39072(9) 0.61039(10) 0.0318(4) Uani 1 1 d .
H8 H 0.4754 0.4086 0.6563 0.038 Uiso 1 1 calc R
C9 C 0.38931(16) 0.40356(10) 0.54447(10) 0.0366(4) Uani 1 1 d .
H9 H 0.3126 0.4305 0.5453 0.044 Uiso 1 1 calc R
C10 C 0.40373(15) 0.37758(10) 0.47747(10) 0.0348(4) Uani 1 1 d .
H10 H 0.3367 0.3868 0.4328 0.042 Uiso 1 1 calc R
C11 C 0.51536(14) 0.33809(9) 0.47478(9) 0.0283(3) Uani 1 1 d .
H11 H 0.5250 0.3203 0.4287 0.034 Uiso 1 1 calc R
C12 C 0.61222(13) 0.32513(8) 0.54026(8) 0.0219(3) Uani 1 1 d .
C13 C 0.74165(13) 0.28186(8) 0.55237(7) 0.0201(3) Uani 1 1 d .
C14 C 0.83571(13) 0.31988(8) 0.51456(7) 0.0206(3) Uani 1 1 d .
C15 C 0.94709(13) 0.28042(8) 0.51024(8) 0.0230(3) Uani 1 1 d .
H15 H 0.9611 0.2294 0.5285 0.028 Uiso 1 1 calc R
C16 C 1.03725(14) 0.31431(9) 0.47989(8) 0.0257(3) Uani 1 1 d .
H16 H 1.1132 0.2870 0.4783 0.031 Uiso 1 1 calc R
C17 C 1.01675(15) 0.38817(9) 0.45187(8) 0.0279(3) Uani 1 1 d .
H17 H 1.0778 0.4114 0.4303 0.033 Uiso 1 1 calc R
C18 C 0.90670(15) 0.42792(9) 0.45547(8) 0.0281(3) Uani 1 1 d .
H18 H 0.8921 0.4785 0.4361 0.034 Uiso 1 1 calc R
C19 C 0.81741(14) 0.39431(8) 0.48724(8) 0.0244(3) Uani 1 1 d .
H19 H 0.7431 0.4225 0.4903 0.029 Uiso 1 1 calc R
C20 C 0.70987(13) 0.19888(8) 0.52593(8) 0.0208(3) Uani 1 1 d .
C21 C 0.68989(14) 0.17991(9) 0.45134(8) 0.0259(3) Uani 1 1 d .
H21 H 0.7018 0.2178 0.4175 0.031 Uiso 1 1 calc R
C22 C 0.65277(15) 0.10637(9) 0.42602(9) 0.0287(3) Uani 1 1 d .
H22 H 0.6394 0.0943 0.3750 0.034 Uiso 1 1 calc R
C23 C 0.63514(14) 0.05045(9) 0.47455(9) 0.0295(3) Uani 1 1 d .
H23 H 0.6101 0.0000 0.4571 0.035 Uiso 1 1 calc R
C24 C 0.65429(14) 0.06851(9) 0.54854(9) 0.0280(3) Uani 1 1 d .
H24 H 0.6418 0.0304 0.5821 0.034 Uiso 1 1 calc R
C25 C 0.69178(13) 0.14209(8) 0.57410(8) 0.0235(3) Uani 1 1 d .
H25 H 0.7052 0.1538 0.6252 0.028 Uiso 1 1 calc R
C26 C 0.29036(13) 0.14877(8) 0.61318(7) 0.0201(3) Uani 1 1 d .
C27 C 0.36486(14) 0.17499(8) 0.56872(8) 0.0238(3) Uani 1 1 d .
H27 H 0.4450 0.2007 0.5899 0.029 Uiso 1 1 calc R
C28 C 0.32016(15) 0.16295(9) 0.49253(8) 0.0282(3) Uani 1 1 d .
H28 H 0.3708 0.1802 0.4614 0.034 Uiso 1 1 calc R
C29 C 0.20252(15) 0.12608(9) 0.46129(8) 0.0292(3) Uani 1 1 d .
H29 H 0.1736 0.1184 0.4091 0.035 Uiso 1 1 calc R
C30 C 0.12660(14) 0.10038(8) 0.50545(8) 0.0252(3) Uani 1 1 d .
H30 H 0.0457 0.0756 0.4840 0.030 Uiso 1 1 calc R
C31 C 0.17136(13) 0.11169(7) 0.58173(8) 0.0205(3) Uani 1 1 d .
C32 C 0.11316(13) 0.09170(8) 0.64144(7) 0.0202(3) Uani 1 1 d .
C33 C -0.00584(14) 0.05780(8) 0.63858(8) 0.0250(3) Uani 1 1 d .
H33 H -0.0637 0.0425 0.5924 0.030 Uiso 1 1 calc R
C34 C -0.03830(14) 0.04680(8) 0.70434(9) 0.0272(3) Uani 1 1 d .
H34 H -0.1192 0.0237 0.7033 0.033 Uiso 1 1 calc R
C35 C 0.04625(14) 0.06925(9) 0.77190(8) 0.0263(3) Uani 1 1 d .
H35 H 0.0229 0.0608 0.8165 0.032 Uiso 1 1 calc R
C36 C 0.16476(14) 0.10397(8) 0.77491(8) 0.0233(3) Uani 1 1 d .
H36 H 0.2219 0.1198 0.8211 0.028 Uiso 1 1 calc R
C37 C 0.19782(13) 0.11498(8) 0.70938(7) 0.0198(3) Uani 1 1 d .
C38 C 0.31856(13) 0.15464(8) 0.69775(7) 0.0188(3) Uani 1 1 d .
C39 C 0.31892(12) 0.23795(8) 0.72452(7) 0.0192(3) Uani 1 1 d .
C40 C 0.25226(14) 0.29525(8) 0.67719(8) 0.0236(3) Uani 1 1 d .
H40 H 0.2092 0.2835 0.6268 0.028 Uiso 1 1 calc R
C41 C 0.24844(15) 0.36972(8) 0.70333(8) 0.0268(3) Uani 1 1 d .
H41 H 0.2020 0.4084 0.6708 0.032 Uiso 1 1 calc R
C42 C 0.31166(14) 0.38762(8) 0.77604(8) 0.0261(3) Uani 1 1 d .
H42 H 0.3111 0.4388 0.7934 0.031 Uiso 1 1 calc R
C43 C 0.37591(14) 0.33077(9) 0.82369(8) 0.0276(3) Uani 1 1 d .
H43 H 0.4182 0.3427 0.8742 0.033 Uiso 1 1 calc R
C44 C 0.37904(14) 0.25661(8) 0.79833(8) 0.0242(3) Uani 1 1 d .
H44 H 0.4228 0.2179 0.8317 0.029 Uiso 1 1 calc R
C45 C 0.44738(13) 0.11332(8) 0.73499(7) 0.0199(3) Uani 1 1 d .
C46 C 0.56608(13) 0.15065(8) 0.74379(8) 0.0233(3) Uani 1 1 d .
H46 H 0.5667 0.2027 0.7288 0.028 Uiso 1 1 calc R
C47 C 0.68315(14) 0.11303(9) 0.77407(8) 0.0267(3) Uani 1 1 d .
H47 H 0.7631 0.1393 0.7798 0.032 Uiso 1 1 calc R
C48 C 0.68376(14) 0.03700(9) 0.79606(8) 0.0279(3) Uani 1 1 d .
H48 H 0.7639 0.0111 0.8169 0.033 Uiso 1 1 calc R
C49 C 0.56698(14) -0.00079(9) 0.78741(9) 0.0282(3) Uani 1 1 d .
H49 H 0.5667 -0.0529 0.8022 0.034 Uiso 1 1 calc R
C50 C 0.44991(14) 0.03731(8) 0.75714(8) 0.0233(3) Uani 1 1 d .
H50 H 0.3701 0.0108 0.7515 0.028 Uiso 1 1 calc R

loop_
_atom_site_aniso_label
_atom_site_aniso_U_11
_atom_site_aniso_U_22
_atom_site_aniso_U_33
_atom_site_aniso_U_23
_atom_site_aniso_U_13
_atom_site_aniso_U_12
C1 0.0240(7) 0.0197(7) 0.0198(7) -0.0004(5) 0.0066(6) -0.0038(5)
C2 0.0289(8) 0.0236(7) 0.0232(7) 0.0006(6) 0.0054(6) 0.0000(6)
C3 0.0336(8) 0.0304(8) 0.0225(7) 0.0028(6) 0.0008(7) -0.0028(7)
C4 0.0458(10) 0.0347(9) 0.0201(7) -0.0027(6) 0.0084(7) -0.0090(7)
C5 0.0365(9) 0.0292(8) 0.0272(8) -0.0041(6) 0.0160(7) -0.0066(7)
C6 0.0263(7) 0.0207(7) 0.0244(7) -0.0018(5) 0.0104(6) -0.0046(6)
C7 0.0242(7) 0.0204(7) 0.0303(8) -0.0009(6) 0.0099(6) -0.0022(6)
C8 0.0280(8) 0.0301(8) 0.0407(9) -0.0060(7) 0.0151(7) -0.0007(6)
C9 0.0246(8) 0.0339(9) 0.0525(11) 0.0003(8) 0.0128(8) 0.0067(7)
C10 0.0246(8) 0.0360(9) 0.0398(9) 0.0053(7) 0.0025(7) 0.0045(7)
C11 0.0257(8) 0.0296(8) 0.0282(8) 0.0022(6) 0.0052(6) 0.0011(6)
C12 0.0209(7) 0.0189(7) 0.0261(7) 0.0001(5) 0.0071(6) -0.0002(5)
C13 0.0207(7) 0.0210(7) 0.0179(6) 0.0001(5) 0.0046(5) 0.0005(5)
C14 0.0201(7) 0.0228(7) 0.0171(6) -0.0022(5) 0.0020(5) -0.0030(5)
C15 0.0233(7) 0.0233(7) 0.0209(7) -0.0006(5) 0.0039(6) 0.0005(6)
C16 0.0216(7) 0.0328(8) 0.0219(7) -0.0043(6) 0.0049(6) -0.0019(6)
C17 0.0260(8) 0.0342(9) 0.0227(7) -0.0017(6) 0.0059(6) -0.0097(6)
C18 0.0309(8) 0.0245(8) 0.0261(8) 0.0025(6) 0.0032(6) -0.0052(6)
C19 0.0239(7) 0.0238(7) 0.0238(7) -0.0008(5) 0.0037(6) -0.0007(6)
C20 0.0163(6) 0.0222(7) 0.0236(7) -0.0005(5) 0.0050(6) 0.0012(5)
C21 0.0271(8) 0.0271(8) 0.0237(7) -0.0014(6) 0.0075(6) -0.0026(6)
C22 0.0260(8) 0.0302(8) 0.0294(8) -0.0081(6) 0.0068(6) -0.0033(6)
C23 0.0206(7) 0.0243(8) 0.0422(9) -0.0057(6) 0.0067(7) -0.0020(6)
C24 0.0212(7) 0.0237(7) 0.0379(9) 0.0046(6) 0.0062(6) -0.0008(6)
C25 0.0197(7) 0.0257(7) 0.0241(7) 0.0009(6) 0.0047(6) 0.0003(6)
C26 0.0217(7) 0.0179(7) 0.0196(7) -0.0006(5) 0.0039(6) 0.0034(5)
C27 0.0248(7) 0.0234(7) 0.0240(7) -0.0009(5) 0.0082(6) -0.0001(6)
C28 0.0346(8) 0.0296(8) 0.0225(7) 0.0014(6) 0.0114(6) 0.0029(6)
C29 0.0375(9) 0.0292(8) 0.0187(7) -0.0032(6) 0.0043(6) 0.0058(7)
C30 0.0246(7) 0.0230(7) 0.0241(7) -0.0038(5) 0.0006(6) 0.0026(6)
C31 0.0200(7) 0.0166(7) 0.0231(7) -0.0007(5) 0.0033(6) 0.0039(5)
C32 0.0200(7) 0.0171(6) 0.0226(7) -0.0009(5) 0.0047(6) 0.0035(5)
C33 0.0197(7) 0.0218(7) 0.0308(8) -0.0032(6) 0.0029(6) 0.0005(6)
C34 0.0202(7) 0.0231(7) 0.0405(9) -0.0009(6) 0.0120(7) -0.0015(6)
C35 0.0269(7) 0.0252(8) 0.0308(8) 0.0030(6) 0.0145(6) 0.0025(6)
C36 0.0248(7) 0.0224(7) 0.0223(7) 0.0011(5) 0.0061(6) 0.0020(6)
C37 0.0185(7) 0.0176(7) 0.0226(7) 0.0003(5) 0.0049(6) 0.0013(5)
C38 0.0186(6) 0.0191(7) 0.0180(6) 0.0004(5) 0.0043(5) -0.0002(5)
C39 0.0172(6) 0.0199(7) 0.0209(7) -0.0011(5) 0.0061(5) -0.0017(5)
C40 0.0240(7) 0.0259(7) 0.0198(7) -0.0002(5) 0.0041(6) 0.0020(6)
C41 0.0306(8) 0.0223(7) 0.0280(8) 0.0034(6) 0.0092(6) 0.0053(6)
C42 0.0258(7) 0.0207(7) 0.0332(8) -0.0060(6) 0.0108(6) -0.0009(6)
C43 0.0251(7) 0.0299(8) 0.0245(7) -0.0061(6) 0.0018(6) 0.0005(6)
C44 0.0258(7) 0.0235(7) 0.0208(7) 0.0004(5) 0.0026(6) 0.0018(6)
C45 0.0201(7) 0.0218(7) 0.0177(6) -0.0020(5) 0.0051(5) -0.0002(5)
C46 0.0227(7) 0.0232(7) 0.0241(7) 0.0013(6) 0.0065(6) -0.0012(6)
C47 0.0186(7) 0.0339(8) 0.0273(8) -0.0012(6) 0.0061(6) -0.0012(6)
C48 0.0227(7) 0.0302(8) 0.0296(8) -0.0015(6) 0.0056(6) 0.0073(6)
C49 0.0277(8) 0.0231(7) 0.0326(8) 0.0016(6) 0.0065(6) 0.0040(6)
C50 0.0211(7) 0.0207(7) 0.0275(7) -0.0020(5) 0.0057(6) -0.0003(5)

loop_
_atom_type_symbol
_atom_type_description
_atom_type_scat_dispersion_real
_atom_type_scat_dispersion_imag
_atom_type_scat_source
C C 0.0033 0.0016 'International Tables Vol C Tables 4.2.6.8 and 6.1.1.4'
H H 0.0000 0.0000 'International Tables Vol C Tables 4.2.6.8 and 6.1.1.4'

loop_
_geom_angle_atom_site_label_1
_geom_angle_atom_site_label_2
_geom_angle_atom_site_label_3
_geom_angle
C2 C1 C6 120.21(16)
C2 C1 C13 128.98(13)
C6 C1 C13 110.80(14)
C1 C2 C3 118.99(15)
C1 C2 H2 120.5
C3 C2 H2 120.5
C2 C3 C4 120.76(16)
C2 C3 H3 119.6
C4 C3 H3 119.6
C5 C4 C3 120.66(17)
C5 C4 H4 119.7
C3 C4 H4 119.7
C4 C5 C6 118.68(15)
C4 C5 H5 120.7
C6 C5 H5 120.7
C5 C6 C1 120.68(15)
C5 C6 C7 130.49(15)
C1 C6 C7 108.83(16)
C8 C7 C12 120.64(14)
C8 C7 C6 130.59(16)
C12 C7 C6 108.76(15)
C9 C8 C7 118.67(17)
C9 C8 H8 120.7
C7 C8 H8 120.7
C10 C9 C8 120.81(17)
C10 C9 H9 119.6
C8 C9 H9 119.6
C9 C10 C11 120.70(15)
C9 C10 H10 119.7
C11 C10 H10 119.7
C12 C11 C10 118.98(17)
C12 C11 H11 120.5
C10 C11 H11 120.5
C11 C12 C7 120.21(16)
C11 C12 C13 129.04(14)
C7 C12 C13 110.73(13)
C1 C13 C14 109.05(14)
C1 C13 C20 113.25(11)
C14 C13 C20 111.84(12)
C1 C13 C12 100.86(11)
C14 C13 C12 113.58(14)
C20 C13 C12 107.84(13)
C19 C14 C15 118.21(14)
C19 C14 C13 122.10(13)
C15 C14 C13 119.62(15)
C16 C15 C14 121.20(16)
C16 C15 H15 119.4
C14 C15 H15 119.4
C15 C16 C17 119.95(15)
C15 C16 H16 120.0
C17 C16 H16 120.0
C18 C17 C16 119.56(15)
C18 C17 H17 120.2
C16 C17 H17 120.2
C17 C18 C19 120.41(17)
C17 C18 H18 119.8
C19 C18 H18 119.8
C14 C19 C18 120.65(15)
C14 C19 H19 119.7
C18 C19 H19 119.7
C25 C20 C21 118.22(15)
C25 C20 C13 121.33(15)
C21 C20 C13 120.32(12)
C22 C21 C20 120.77(14)
C22 C21 H21 119.6
C20 C21 H21 119.6
C23 C22 C21 120.39(17)
C23 C22 H22 119.8
C21 C22 H22 119.8
C24 C23 C22 119.45(16)
C24 C23 H23 120.3
C22 C23 H23 120.3
C23 C24 C25 120.28(14)
C23 C24 H24 119.9
C25 C24 H24 119.9
C24 C25 C20 120.90(16)
C24 C25 H25 119.5
C20 C25 H25 119.5
C27 C26 C31 120.54(15)
C27 C26 C38 128.51(14)
C31 C26 C38 110.95(12)
C26 C27 C28 118.67(16)
C26 C27 H27 120.7
C28 C27 H27 120.7
C29 C28 C27 120.88(14)
C29 C28 H28 119.6
C27 C28 H28 119.6
C30 C29 C28 120.76(16)
C30 C29 H29 119.6
C28 C29 H29 119.6
C29 C30 C31 118.60(16)
C29 C30 H30 120.7
C31 C30 H30 120.7
C30 C31 C26 120.54(13)
C30 C31 C32 130.88(15)
C26 C31 C32 108.57(15)
C33 C32 C37 120.62(15)
C33 C32 C31 130.65(14)
C37 C32 C31 108.70(16)
C34 C33 C32 118.71(14)
C34 C33 H33 120.6
C32 C33 H33 120.6
C33 C34 C35 120.70(17)
C33 C34 H34 119.6
C35 C34 H34 119.6
C34 C35 C36 120.77(15)
C34 C35 H35 119.6
C36 C35 H35 119.6
C37 C36 C35 118.78(14)
C37 C36 H36 120.6
C35 C36 H36 120.6
C36 C37 C32 120.42(16)
C36 C37 C38 128.63(13)
C32 C37 C38 110.89(14)
C26 C38 C37 100.86(12)
C26 C38 C39 112.51(11)
C37 C38 C39 107.74(12)
C26 C38 C45 109.22(11)
C37 C38 C45 114.03(15)
C39 C38 C45 112.02(12)
C44 C39 C40 118.49(15)
C44 C39 C38 120.28(12)
C40 C39 C38 121.09(14)
C39 C40 C41 120.35(16)
C39 C40 H40 119.8
C41 C40 H40 119.8
C42 C41 C40 120.34(13)
C42 C41 H41 119.8
C40 C41 H41 119.8
C41 C42 C43 119.63(15)
C41 C42 H42 120.2
C43 C42 H42 120.2
C42 C43 C44 120.32(16)
C42 C43 H43 119.8
C44 C43 H43 119.8
C43 C44 C39 120.82(13)
C43 C44 H44 119.6
C39 C44 H44 119.6
C50 C45 C46 118.04(13)
C50 C45 C38 121.55(13)
C46 C45 C38 120.32(15)
C47 C46 C45 121.01(16)
C47 C46 H46 119.5
C45 C46 H46 119.5
C46 C47 C48 120.14(14)
C46 C47 H47 119.9
C48 C47 H47 119.9
C49 C48 C47 119.50(14)
C49 C48 H48 120.2
C47 C48 H48 120.2
C48 C49 C50 120.08(17)
C48 C49 H49 120.0
C50 C49 H49 120.0
C45 C50 C49 121.23(14)
C45 C50 H50 119.4
C49 C50 H50 119.4

loop_
_geom_bond_atom_site_label_1
_geom_bond_atom_site_label_2
_geom_bond_distance
C1 C2 1.384(3)
C1 C6 1.399(2)
C1 C13 1.533(3)
C2 C3 1.388(3)
C2 H2 0.9500
C3 C4 1.388(3)
C3 H3 0.9500
C4 C5 1.386(3)
C4 H4 0.9500
C5 C6 1.389(3)
C5 H5 0.9500
C6 C7 1.464(3)
C7 C8 1.391(3)
C7 C12 1.399(3)
C8 C9 1.386(3)
C8 H8 0.9500
C9 C10 1.384(3)
C9 H9 0.9500
C10 C11 1.392(3)
C10 H10 0.9500
C11 C12 1.384(3)
C11 H11 0.9500
C12 C13 1.536(3)
C13 C14 1.535(2)
C13 C20 1.536(3)
C14 C19 1.389(2)
C14 C15 1.398(3)
C15 C16 1.383(2)
C15 H15 0.9500
C16 C17 1.385(3)
C16 H16 0.9500
C17 C18 1.384(3)
C17 H17 0.9500
C18 C19 1.389(2)
C18 H18 0.9500
C19 H19 0.9500
C20 C25 1.390(2)
C20 C21 1.394(3)
C21 C22 1.386(3)
C21 H21 0.9500
C22 C23 1.382(3)
C22 H22 0.9500
C23 C24 1.380(3)
C23 H23 0.9500
C24 C25 1.389(3)
C24 H24 0.9500
C25 H25 0.9500
C26 C27 1.383(2)
C26 C31 1.401(2)
C26 C38 1.532(3)
C27 C28 1.389(3)
C27 H27 0.9500
C28 C29 1.388(3)
C28 H28 0.9500
C29 C30 1.387(3)
C29 H29 0.9500
C30 C31 1.389(3)
C30 H30 0.9500
C31 C32 1.468(3)
C32 C33 1.391(3)
C32 C37 1.400(2)
C33 C34 1.385(3)
C33 H33 0.9500
C34 C35 1.390(3)
C34 H34 0.9500
C35 C36 1.392(3)
C35 H35 0.9500
C36 C37 1.384(3)
C36 H36 0.9500
C37 C38 1.534(3)
C38 C39 1.537(3)
C38 C45 1.538(3)
C39 C44 1.391(3)
C39 C40 1.392(2)
C40 C41 1.393(3)
C40 H40 0.9500
C41 C42 1.376(3)
C41 H41 0.9500
C42 C43 1.381(2)
C42 H42 0.9500
C43 C44 1.381(3)
C43 H43 0.9500
C44 H44 0.9500
C45 C50 1.387(2)
C45 C46 1.395(3)
C46 C47 1.386(3)
C46 H46 0.9500
C47 C48 1.388(3)
C47 H47 0.9500
C48 C49 1.381(3)
C48 H48 0.9500
C49 C50 1.390(3)
C49 H49 0.9500
C50 H50 0.9500

loop_
_geom_torsion_atom_site_label_1
_geom_torsion_atom_site_label_2
_geom_torsion_atom_site_label_3
_geom_torsion_atom_site_label_4
_geom_torsion
C6 C1 C2 C3 -0.2(2)
C13 C1 C2 C3 178.84(13)
C1 C2 C3 C4 1.1(2)
C2 C3 C4 C5 -0.9(2)
C3 C4 C5 C6 -0.3(2)
C4 C5 C6 C1 1.2(2)
C4 C5 C6 C7 -177.98(14)
C2 C1 C6 C5 -0.9(2)
C13 C1 C6 C5 179.85(13)
C2 C1 C6 C7 178.39(13)
C13 C1 C6 C7 -0.82(16)
C5 C6 C7 C8 -1.3(3)
C1 C6 C7 C8 179.50(15)
C5 C6 C7 C12 179.40(15)
C1 C6 C7 C12 0.16(16)
C12 C7 C8 C9 0.3(2)
C6 C7 C8 C9 -178.93(15)
C7 C8 C9 C10 0.0(2)
C8 C9 C10 C11 -0.2(3)
C9 C10 C11 C12 0.0(2)
C10 C11 C12 C7 0.4(2)
C10 C11 C12 C13 178.36(14)
C8 C7 C12 C11 -0.5(2)
C6 C7 C12 C11 178.88(13)
C8 C7 C12 C13 -178.86(13)
C6 C7 C12 C13 0.55(16)
C2 C1 C13 C14 -58.2(2)
C6 C1 C13 C14 120.89(16)
C2 C1 C13 C20 67.00(19)
C6 C1 C13 C20 -113.88(14)
C2 C1 C13 C12 -178.05(14)
C6 C1 C13 C12 1.07(14)
C11 C12 C13 C1 -179.11(14)
C7 C12 C13 C1 -0.97(14)
C11 C12 C13 C14 64.4(2)
C7 C12 C13 C14 -117.49(15)
C11 C12 C13 C20 -60.16(19)
C7 C12 C13 C20 117.98(13)
C1 C13 C14 C19 -97.71(16)
C20 C13 C14 C19 136.25(14)
C12 C13 C14 C19 13.90(18)
C1 C13 C14 C15 79.15(16)
C20 C13 C14 C15 -46.90(17)
C12 C13 C14 C15 -169.25(12)
C19 C14 C15 C16 0.2(2)
C13 C14 C15 C16 -176.76(12)
C14 C15 C16 C17 -1.2(2)
C15 C16 C17 C18 0.9(2)
C16 C17 C18 C19 0.3(2)
C15 C14 C19 C18 1.0(2)
C13 C14 C19 C18 177.89(13)
C17 C18 C19 C14 -1.3(2)
C1 C13 C20 C25 20.55(18)
C14 C13 C20 C25 144.26(13)
C12 C13 C20 C25 -90.17(16)
C1 C13 C20 C21 -163.76(13)
C14 C13 C20 C21 -40.05(18)
C12 C13 C20 C21 85.53(16)
C25 C20 C21 C22 0.1(2)
C13 C20 C21 C22 -175.73(13)
C20 C21 C22 C23 -0.1(2)
C21 C22 C23 C24 0.3(2)
C22 C23 C24 C25 -0.4(2)
C23 C24 C25 C20 0.4(2)
C21 C20 C25 C24 -0.3(2)
C13 C20 C25 C24 175.52(13)
C31 C26 C27 C28 -0.8(2)
C38 C26 C27 C28 179.70(13)
C26 C27 C28 C29 0.7(2)
C27 C28 C29 C30 0.0(2)
C28 C29 C30 C31 -0.6(2)
C29 C30 C31 C26 0.4(2)
C29 C30 C31 C32 179.46(14)
C27 C26 C31 C30 0.3(2)
C38 C26 C31 C30 179.86(12)
C27 C26 C31 C32 -178.95(12)
C38 C26 C31 C32 0.62(15)
C30 C31 C32 C33 -2.4(2)
C26 C31 C32 C33 176.76(14)
C30 C31 C32 C37 179.56(14)
C26 C31 C32 C37 -1.31(15)
C37 C32 C33 C34 -0.7(2)
C31 C32 C33 C34 -178.54(14)
C32 C33 C34 C35 0.1(2)
C33 C34 C35 C36 0.7(2)
C34 C35 C36 C37 -0.8(2)
C35 C36 C37 C32 0.2(2)
C35 C36 C37 C38 177.02(13)
C33 C32 C37 C36 0.6(2)
C31 C32 C37 C36 178.86(12)
C33 C32 C37 C38 -176.81(12)
C31 C32 C37 C38 1.48(15)
C27 C26 C38 C37 179.75(14)
C31 C26 C38 C37 0.23(14)
C27 C26 C38 C39 65.20(19)
C31 C26 C38 C39 -114.32(14)
C27 C26 C38 C45 -59.9(2)
C31 C26 C38 C45 120.63(16)
C36 C37 C38 C26 -178.15(13)
C32 C37 C38 C26 -1.05(14)
C36 C37 C38 C39 -60.07(18)
C32 C37 C38 C39 117.03(13)
C36 C37 C38 C45 64.94(19)
C32 C37 C38 C45 -117.96(14)
C26 C38 C39 C44 -160.92(13)
C37 C38 C39 C44 88.79(17)
C45 C38 C39 C44 -37.41(17)
C26 C38 C39 C40 23.39(18)
C37 C38 C39 C40 -86.91(18)
C45 C38 C39 C40 146.90(13)
C44 C39 C40 C41 1.2(2)
C38 C39 C40 C41 176.94(13)
C39 C40 C41 C42 0.7(2)
C40 C41 C42 C43 -1.9(2)
C41 C42 C43 C44 1.3(2)
C42 C43 C44 C39 0.6(2)
C40 C39 C44 C43 -1.8(2)
C38 C39 C44 C43 -177.61(13)
C26 C38 C45 C50 -93.95(15)
C37 C38 C45 C50 18.01(18)
C39 C38 C45 C50 140.71(14)
C26 C38 C45 C46 82.61(16)
C37 C38 C45 C46 -165.43(12)
C39 C38 C45 C46 -42.73(18)
C50 C45 C46 C47 -0.3(2)
C38 C45 C46 C47 -176.96(13)
C45 C46 C47 C48 0.2(2)
C46 C47 C48 C49 0.1(2)
C47 C48 C49 C50 -0.2(2)
C46 C45 C50 C49 0.2(2)
C38 C45 C50 C49 176.79(13)
C48 C49 C50 C45 0.1(2)
